data_4125904
loop_
_publ_author_name
'Zhang, Zhongyin'
'Wang, Jinxin'
'Li, Jian'
'Yang, Fan'
'Liu, Guodu'
'Tang, Wenjun'
'He, Weiwei'
'Fu, Jian-Jun'
'Shen, Yun-Heng'
'Li, Ang'
'Zhang, Wei-Dong'

_publ_section_title
;
 Total Synthesis and Stereochemical Assignment of Delavatine A:
 Rh-Catalyzed Asymmetric Hydrogenation of Indene-Type Tetrasubstituted
 Olefins and Kinetic Resolution through Pd-Catalyzed Triflamide-Directed
 C-H Olefination.
;
_journal_issue 15
_journal_name_full 'Journal of the American Chemical Society'
_journal_page_first 5558
_journal_page_last 5567
_journal_paper_doi 10.1021/jacs.7b01718
_journal_volume 139
_journal_year 2017
_chemical_absolute_configuration ad
_chemical_formula_sum 'C13 H16 F3 N O3 S'
_chemical_formula_weight 323.33
_chemical_name_systematic
; 
 ? 
;
_space_group_crystal_system orthorhombic
_space_group_IT_number 19
_space_group_name_Hall 'P 2ac 2ab'
_space_group_name_H-M_alt 'P 21 21 21'
_symmetry_space_group_name_Hall 'P 2ac 2ab'
_symmetry_space_group_name_H-M 'P 21 21 21'
_atom_sites_solution_hydrogens geom
_audit_creation_method SHELXL-2014
_cell_angle_alpha 90
_cell_angle_beta 90
_cell_angle_gamma 90
_cell_formula_units_Z 4
_cell_length_a 5.2899(5)
_cell_length_b 9.3662(9)
_cell_length_c 29.113(3)
_cell_measurement_reflns_used 3451
_cell_measurement_temperature 140(2)
_cell_measurement_theta_max 25.55
_cell_measurement_theta_min 2.28
_cell_volume 1442.4(2)
_computing_cell_refinement 'Bruker SAINT'
_computing_data_collection 'Bruker APEX2'
_computing_data_reduction 'Bruker SAINT'
_computing_molecular_graphics 'Bruker SHELXTL'
_computing_publication_material 'Bruker SHELXTL'
_computing_structure_refinement 'SHELXL-2014 (Sheldrick, 2014)'
_computing_structure_solution 'SHELXS-97 (Sheldrick, 2008)'
_diffrn_ambient_temperature 140(2)
_diffrn_measured_fraction_theta_full 0.999
_diffrn_measured_fraction_theta_max 0.998
_diffrn_measurement_device_type 'Bruker APEX-II CCD'
_diffrn_measurement_method '\f and \w scans'
_diffrn_radiation_type MoK\a
_diffrn_radiation_wavelength 0.71073
_diffrn_reflns_av_R_equivalents 0.0383
_diffrn_reflns_av_unetI/netI 0.0417
_diffrn_reflns_Laue_measured_fraction_full 0.999
_diffrn_reflns_Laue_measured_fraction_max 0.998
_diffrn_reflns_limit_h_max 7
_diffrn_reflns_limit_h_min -7
_diffrn_reflns_limit_k_max 13
_diffrn_reflns_limit_k_min -11
_diffrn_reflns_limit_l_max 41
_diffrn_reflns_limit_l_min -41
_diffrn_reflns_number 14544
_diffrn_reflns_point_group_measured_fraction_full 1.000
_diffrn_reflns_point_group_measured_fraction_max 0.997
_diffrn_reflns_theta_full 25.242
_diffrn_reflns_theta_max 30.495
_diffrn_reflns_theta_min 2.284
_exptl_absorpt_coefficient_mu 0.267
_exptl_absorpt_correction_T_max 0.7456
_exptl_absorpt_correction_T_min 0.6796
_exptl_absorpt_correction_type multi-scan
_exptl_absorpt_process_details sadabs
_exptl_crystal_colour colourless
_exptl_crystal_density_diffrn 1.489
_exptl_crystal_description block
_exptl_crystal_F_000 672
_exptl_crystal_size_max 0.250
_exptl_crystal_size_mid 0.200
_exptl_crystal_size_min 0.150
_refine_diff_density_max 0.352
_refine_diff_density_min -0.218
_refine_diff_density_rms 0.046
_refine_ls_abs_structure_details
; 
 Flack x determined using 1318 quotients [(I+)-(I-)]/[(I+)+(I-)] 
 (Parsons, Flack and Wagner, Acta Cryst. B69 (2013) 249-259). 
;
_refine_ls_abs_structure_Flack 0.09(4)
_refine_ls_extinction_method none
_refine_ls_goodness_of_fit_ref 1.039
_refine_ls_hydrogen_treatment constr
_refine_ls_matrix_type full
_refine_ls_number_parameters 192
_refine_ls_number_reflns 4399
_refine_ls_number_restraints 0
_refine_ls_restrained_S_all 1.039
_refine_ls_R_factor_all 0.0543
_refine_ls_R_factor_gt 0.0423
_refine_ls_shift/su_max 0.003
_refine_ls_shift/su_mean 0.001
_refine_ls_structure_factor_coef Fsqd
_refine_ls_weighting_details 'w=1/[\s^2^(Fo^2^)+(0.0468P)^2^+0.1112P] where P=(Fo^2^+2Fc^2^)/3'
_refine_ls_weighting_scheme calc
_refine_ls_wR_factor_gt 0.0934
_refine_ls_wR_factor_ref 0.0991
_reflns_Friedel_coverage 0.712
_reflns_Friedel_fraction_full 1.000
_reflns_Friedel_fraction_max 0.996
_reflns_number_gt 3679
_reflns_number_total 4399
_reflns_threshold_expression 'I > 2\s(I)'
_cod_data_source_file ja7b01718_si_002.cif
_cod_data_source_block mo_dm14335_0m
_cod_depositor_comments 'Adding full bibliography for 4125903--4125907.cif.'
_cod_original_cell_volume 1442.5(2)
_cod_database_code 4125904
_shelx_space_group_comment
; 
The symmetry employed for this shelxl refinement is uniquely defined 
by the following loop, which should always be used as a source of 
symmetry information in preference to the above space-group names. 
They are only intended as comments. 
;
_shelx_estimated_absorpt_t_min 0.936
_shelx_estimated_absorpt_t_max 0.961
_shelxl_version_number 2014-3

loop_
_space_group_symop_operation_xyz
'x, y, z'
'x+1/2, -y+1/2, -z'
'-x, y+1/2, -z+1/2'
'-x+1/2, -y, z+1/2'

loop_
_atom_site_label
_atom_site_type_symbol
_atom_site_fract_x
_atom_site_fract_y
_atom_site_fract_z
_atom_site_U_iso_or_equiv
_atom_site_adp_type
_atom_site_occupancy
_atom_site_site_symmetry_order
_atom_site_calc_flag
_atom_site_refinement_flags_posn
_atom_site_refinement_flags_adp
S1 S 1.22313(11) 0.39325(6) 0.95606(2) 0.02852(15) Uani 1 1 d . .
F1 F 1.2710(5) 0.66326(19) 0.97303(7) 0.0713(7) Uani 1 1 d . .
F2 F 0.8899(4) 0.5876(2) 0.97558(7) 0.0625(6) Uani 1 1 d . .
F3 F 1.0733(4) 0.61671(17) 0.91068(6) 0.0482(4) Uani 1 1 d . .
O1 O 0.6464(4) 0.0769(2) 0.68134(6) 0.0393(5) Uani 1 1 d . .
O2 O 1.4511(3) 0.3946(2) 0.93043(7) 0.0427(5) Uani 1 1 d . .
O3 O 1.2183(4) 0.36127(19) 1.00400(6) 0.0416(5) Uani 1 1 d . .
N1 N 1.0188(4) 0.3013(2) 0.93101(7) 0.0290(5) Uani 1 1 d . .
H1 H 0.9056 0.2575 0.9481 0.035 Uiso 1 1 calc R U
C1 C 0.9792(5) 0.0029(3) 0.87577(9) 0.0321(6) Uani 1 1 d . .
H1A H 0.8442 -0.0687 0.8826 0.039 Uiso 1 1 calc R U
C2 C 0.8462(5) 0.1503(3) 0.87001(8) 0.0280(5) Uani 1 1 d . .
H2 H 0.6889 0.1515 0.8891 0.034 Uiso 1 1 calc R U
C3 C 0.7737(5) 0.1493(2) 0.81967(8) 0.0282(5) Uani 1 1 d . .
C4 C 0.6025(5) 0.2360(3) 0.79698(9) 0.0326(6) Uani 1 1 d . .
H4 H 0.5170 0.3098 0.8131 0.039 Uiso 1 1 calc R U
C5 C 0.5562(5) 0.2143(3) 0.75037(9) 0.0321(5) Uani 1 1 d . .
H5 H 0.4375 0.2727 0.7347 0.039 Uiso 1 1 calc R U
C6 C 0.6835(5) 0.1076(3) 0.72702(8) 0.0299(5) Uani 1 1 d . .
C7 C 0.8620(5) 0.0228(3) 0.74929(9) 0.0311(5) Uani 1 1 d . .
H7 H 0.9526 -0.0486 0.7329 0.037 Uiso 1 1 calc R U
C8 C 0.9049(5) 0.0445(3) 0.79569(9) 0.0280(5) Uani 1 1 d . .
C9 C 1.0837(5) -0.0325(3) 0.82740(9) 0.0333(6) Uani 1 1 d . .
H9A H 1.2588 0.0032 0.8237 0.040 Uiso 1 1 calc R U
H9B H 1.0813 -0.1367 0.8217 0.040 Uiso 1 1 calc R U
C10 C 1.1763(6) -0.0100(3) 0.91346(10) 0.0409(7) Uani 1 1 d . .
H10A H 1.2503 -0.1060 0.9128 0.061 Uiso 1 1 calc R U
H10B H 1.0965 0.0064 0.9434 0.061 Uiso 1 1 calc R U
H10C H 1.3095 0.0611 0.9085 0.061 Uiso 1 1 calc R U
C11 C 1.0024(5) 0.2829(3) 0.88094(8) 0.0295(5) Uani 1 1 d . .
H11A H 1.1742 0.2727 0.8679 0.035 Uiso 1 1 calc R U
H11B H 0.9222 0.3680 0.8670 0.035 Uiso 1 1 calc R U
C12 C 1.1070(6) 0.5764(3) 0.95366(10) 0.0383(6) Uani 1 1 d . .
C13 C 0.4397(6) 0.1441(3) 0.65923(10) 0.0429(7) Uani 1 1 d . .
H13A H 0.2836 0.1229 0.6760 0.064 Uiso 1 1 calc R U
H13B H 0.4255 0.1085 0.6277 0.064 Uiso 1 1 calc R U
H13C H 0.4671 0.2476 0.6587 0.064 Uiso 1 1 calc R U

loop_
_atom_site_aniso_label
_atom_site_aniso_U_11
_atom_site_aniso_U_22
_atom_site_aniso_U_33
_atom_site_aniso_U_23
_atom_site_aniso_U_13
_atom_site_aniso_U_12
S1 0.0283(3) 0.0266(3) 0.0307(3) 0.0025(2) -0.0051(2) 0.0006(2)
F1 0.1018(17) 0.0350(9) 0.0771(14) -0.0074(9) -0.0384(13) -0.0176(11)
F2 0.0732(13) 0.0496(11) 0.0647(12) -0.0090(9) 0.0186(11) 0.0222(10)
F3 0.0682(11) 0.0342(9) 0.0423(9) 0.0073(7) -0.0109(8) 0.0078(8)
O1 0.0462(11) 0.0434(11) 0.0283(9) -0.0034(8) -0.0020(8) 0.0039(9)
O2 0.0266(9) 0.0459(11) 0.0557(13) 0.0048(10) 0.0015(8) -0.0016(9)
O3 0.0515(11) 0.0423(11) 0.0309(9) 0.0062(8) -0.0120(9) 0.0002(10)
N1 0.0337(11) 0.0286(11) 0.0248(10) -0.0015(8) 0.0049(8) -0.0077(9)
C1 0.0368(14) 0.0253(12) 0.0342(13) 0.0000(10) -0.0022(11) -0.0035(11)
C2 0.0285(12) 0.0267(12) 0.0288(12) -0.0027(9) 0.0045(9) -0.0035(9)
C3 0.0297(11) 0.0267(11) 0.0281(11) -0.0042(8) 0.0038(10) -0.0049(10)
C4 0.0351(13) 0.0286(13) 0.0341(13) -0.0046(10) 0.0042(11) 0.0012(11)
C5 0.0345(13) 0.0292(12) 0.0327(13) 0.0027(10) -0.0001(11) 0.0007(11)
C6 0.0328(12) 0.0298(11) 0.0269(11) -0.0005(10) 0.0017(9) -0.0046(11)
C7 0.0335(13) 0.0268(12) 0.0330(13) -0.0048(10) 0.0059(11) 0.0004(10)
C8 0.0257(12) 0.0243(11) 0.0340(13) -0.0031(9) 0.0016(10) -0.0010(10)
C9 0.0352(14) 0.0278(13) 0.0368(14) -0.0038(10) -0.0014(11) 0.0028(11)
C10 0.0492(18) 0.0348(14) 0.0387(15) 0.0028(11) -0.0061(13) 0.0049(12)
C11 0.0371(13) 0.0270(12) 0.0246(11) -0.0028(9) 0.0050(10) -0.0049(11)
C12 0.0506(16) 0.0298(13) 0.0345(13) -0.0034(11) -0.0082(13) 0.0016(11)
C13 0.0431(15) 0.0534(18) 0.0322(14) -0.0005(12) -0.0043(12) -0.0038(14)

loop_
_atom_type_symbol
_atom_type_description
_atom_type_scat_dispersion_real
_atom_type_scat_dispersion_imag
_atom_type_scat_source
C C 0.0033 0.0016 'International Tables Vol C Tables 4.2.6.8 and 6.1.1.4'
H H 0.0000 0.0000 'International Tables Vol C Tables 4.2.6.8 and 6.1.1.4'
N N 0.0061 0.0033 'International Tables Vol C Tables 4.2.6.8 and 6.1.1.4'
O O 0.0106 0.0060 'International Tables Vol C Tables 4.2.6.8 and 6.1.1.4'
F F 0.0171 0.0103 'International Tables Vol C Tables 4.2.6.8 and 6.1.1.4'
S S 0.1246 0.1234 'International Tables Vol C Tables 4.2.6.8 and 6.1.1.4'

loop_
_geom_angle_atom_site_label_1
_geom_angle_atom_site_label_2
_geom_angle_atom_site_label_3
_geom_angle
O2 S1 O3 122.10(12)
O2 S1 N1 110.33(12)
O3 S1 N1 109.17(12)
O2 S1 C12 104.94(14)
O3 S1 C12 103.22(12)
N1 S1 C12 105.52(12)
C6 O1 C13 117.2(2)
C11 N1 S1 124.64(17)
C11 N1 H1 117.7
S1 N1 H1 117.7
C10 C1 C9 113.2(2)
C10 C1 C2 117.3(2)
C9 C1 C2 104.7(2)
C10 C1 H1A 107.0
C9 C1 H1A 107.0
C2 C1 H1A 107.0
C3 C2 C11 110.1(2)
C3 C2 C1 102.30(19)
C11 C2 C1 117.0(2)
C3 C2 H2 109.0
C11 C2 H2 109.0
C1 C2 H2 109.0
C4 C3 C8 120.1(2)
C4 C3 C2 128.6(2)
C8 C3 C2 111.3(2)
C3 C4 C5 119.6(2)
C3 C4 H4 120.2
C5 C4 H4 120.2
C6 C5 C4 119.9(2)
C6 C5 H5 120.1
C4 C5 H5 120.1
O1 C6 C5 123.8(2)
O1 C6 C7 115.3(2)
C5 C6 C7 120.8(2)
C8 C7 C6 118.8(2)
C8 C7 H7 120.6
C6 C7 H7 120.6
C7 C8 C3 120.8(2)
C7 C8 C9 129.1(2)
C3 C8 C9 110.1(2)
C8 C9 C1 103.3(2)
C8 C9 H9A 111.1
C1 C9 H9A 111.1
C8 C9 H9B 111.1
C1 C9 H9B 111.1
H9A C9 H9B 109.1
C1 C10 H10A 109.5
C1 C10 H10B 109.5
H10A C10 H10B 109.5
C1 C10 H10C 109.5
H10A C10 H10C 109.5
H10B C10 H10C 109.5
N1 C11 C2 109.53(19)
N1 C11 H11A 109.8
C2 C11 H11A 109.8
N1 C11 H11B 109.8
C2 C11 H11B 109.8
H11A C11 H11B 108.2
F1 C12 F2 108.5(2)
F1 C12 F3 108.6(2)
F2 C12 F3 108.6(2)
F1 C12 S1 110.1(2)
F2 C12 S1 110.5(2)
F3 C12 S1 110.54(18)
O1 C13 H13A 109.5
O1 C13 H13B 109.5
H13A C13 H13B 109.5
O1 C13 H13C 109.5
H13A C13 H13C 109.5
H13B C13 H13C 109.5

loop_
_geom_bond_atom_site_label_1
_geom_bond_atom_site_label_2
_geom_bond_distance
S1 O2 1.418(2)
S1 O3 1.4279(18)
S1 N1 1.562(2)
S1 C12 1.824(3)
F1 C12 1.316(3)
F2 C12 1.318(3)
F3 C12 1.319(3)
O1 C6 1.375(3)
O1 C13 1.417(3)
N1 C11 1.471(3)
N1 H1 0.8800
C1 C10 1.519(4)
C1 C9 1.549(4)
C1 C2 1.558(3)
C1 H1A 1.0000
C2 C3 1.515(3)
C2 C11 1.525(3)
C2 H2 1.0000
C3 C4 1.384(4)
C3 C8 1.390(3)
C4 C5 1.394(3)
C4 H4 0.9500
C5 C6 1.384(3)
C5 H5 0.9500
C6 C7 1.394(4)
C7 C8 1.385(3)
C7 H7 0.9500
C8 C9 1.506(4)
C9 H9A 0.9900
C9 H9B 0.9900
C10 H10A 0.9800
C10 H10B 0.9800
C10 H10C 0.9800
C11 H11A 0.9900
C11 H11B 0.9900
C13 H13A 0.9800
C13 H13B 0.9800
C13 H13C 0.9800

loop_
_geom_hbond_atom_site_label_D
_geom_hbond_atom_site_label_H
_geom_hbond_atom_site_label_A
_geom_hbond_distance_DH
_geom_hbond_distance_HA
_geom_hbond_distance_DA
_geom_hbond_angle_DHA
_geom_hbond_site_symmetry_A
N1 H1 O3 0.88 2.04 2.903(3) 166.1 2_457

loop_
_geom_torsion_atom_site_label_1
_geom_torsion_atom_site_label_2
_geom_torsion_atom_site_label_3
_geom_torsion_atom_site_label_4
_geom_torsion
O2 S1 N1 C11 -30.1(2)
O3 S1 N1 C11 -166.9(2)
C12 S1 N1 C11 82.8(2)
C10 C1 C2 C3 153.2(2)
C9 C1 C2 C3 26.7(2)
C10 C1 C2 C11 32.7(3)
C9 C1 C2 C11 -93.7(2)
C11 C2 C3 C4 -71.0(3)
C1 C2 C3 C4 163.9(2)
C11 C2 C3 C8 109.0(2)
C1 C2 C3 C8 -16.1(3)
C8 C3 C4 C5 2.2(4)
C2 C3 C4 C5 -177.8(2)
C3 C4 C5 C6 -0.7(4)
C13 O1 C6 C5 -9.8(4)
C13 O1 C6 C7 170.2(2)
C4 C5 C6 O1 178.7(2)
C4 C5 C6 C7 -1.3(4)
O1 C6 C7 C8 -178.2(2)
C5 C6 C7 C8 1.8(4)
C6 C7 C8 C3 -0.3(4)
C6 C7 C8 C9 179.5(2)
C4 C3 C8 C7 -1.7(4)
C2 C3 C8 C7 178.3(2)
C4 C3 C8 C9 178.5(2)
C2 C3 C8 C9 -1.6(3)
C7 C8 C9 C1 -161.1(3)
C3 C8 C9 C1 18.7(3)
C10 C1 C9 C8 -156.8(2)
C2 C1 C9 C8 -27.9(2)
S1 N1 C11 C2 160.44(18)
C3 C2 C11 N1 166.3(2)
C1 C2 C11 N1 -77.5(3)
O2 S1 C12 F1 -61.8(2)
O3 S1 C12 F1 67.1(2)
N1 S1 C12 F1 -178.4(2)
O2 S1 C12 F2 178.37(19)
O3 S1 C12 F2 -52.8(2)
N1 S1 C12 F2 61.8(2)
O2 S1 C12 F3 58.2(2)
O3 S1 C12 F3 -172.96(19)
N1 S1 C12 F3 -58.4(2)
